data_7007788
loop_
_publ_author_name
'Fey, Natalie'
'Howell, James A. S.'
'Lovatt, Jonathan D.'
'Yates, Paul C.'
'Cunningham, Desmond'
'McArdle, Patrick'
'Gottlieb, Hugo E.'
'Coles, Simon J.'

_publ_section_title
;
 A molecular mechanics approach to mapping the conformational space of
 diaryl and triarylphosphines.
;
_journal_issue 46
_journal_name_full 'Dalton transactions (Cambridge, England : 2003)'
_journal_page_first 5464
_journal_page_last 5475
_journal_paper_doi 10.1039/b610123b
_journal_year 2006
_chemical_formula_sum 'C18 H23 O P'
_chemical_formula_weight 286.33
_chemical_name_systematic
;
?
;
_space_group_IT_number 19
_symmetry_cell_setting orthorhombic
_symmetry_space_group_name_Hall 'P 2ac 2ab'
_symmetry_space_group_name_H-M 'P 21 21 21'
_atom_sites_solution_hydrogens geom
_atom_sites_solution_primary direct
_atom_sites_solution_secondary difmap
_audit_creation_method SHELXL-97
_cell_angle_alpha 90.00
_cell_angle_beta 90.00
_cell_angle_gamma 90.00
_cell_formula_units_Z 4
_cell_length_a 7.518(2)
_cell_length_b 13.085(2)
_cell_length_c 16.660(8)
_cell_measurement_reflns_used 25
_cell_measurement_temperature 293(2)
_cell_measurement_theta_max 28.0
_cell_measurement_theta_min 16.0
_cell_volume 1638.9(9)
_computing_structure_refinement 'SHELXL-97 (Sheldrick, 1997)'
_computing_structure_solution 'SHELXS-97 (Sheldrick, 1990)'
_diffrn_ambient_temperature 293(2)
_diffrn_measured_fraction_theta_full 0.999
_diffrn_measured_fraction_theta_max 0.999
_diffrn_radiation_monochromator graphite
_diffrn_radiation_source 'fine-focus sealed tube'
_diffrn_radiation_type MoK\a
_diffrn_radiation_wavelength 0.71069
_diffrn_reflns_av_R_equivalents 0.0117
_diffrn_reflns_av_sigmaI/netI 0.0275
_diffrn_reflns_limit_h_max 11
_diffrn_reflns_limit_h_min 0
_diffrn_reflns_limit_k_max 19
_diffrn_reflns_limit_k_min 0
_diffrn_reflns_limit_l_max 24
_diffrn_reflns_limit_l_min 0
_diffrn_reflns_number 3333
_diffrn_reflns_theta_full 31.98
_diffrn_reflns_theta_max 31.98
_diffrn_reflns_theta_min 2.44
_exptl_absorpt_coefficient_mu 0.162
_exptl_crystal_density_diffrn 1.160
_exptl_crystal_density_method 'not measured'
_exptl_crystal_F_000 616
_exptl_crystal_size_max 0.63
_exptl_crystal_size_mid 0.61
_exptl_crystal_size_min 0.44
_refine_diff_density_max 0.440
_refine_diff_density_min -0.533
_refine_diff_density_rms 0.068
_refine_ls_abs_structure_details 'Flack H D (1983), Acta Cryst. A39, 876-881'
_refine_ls_abs_structure_Flack 0.00(13)
_refine_ls_extinction_method none
_refine_ls_goodness_of_fit_ref 1.024
_refine_ls_hydrogen_treatment mixed
_refine_ls_matrix_type full
_refine_ls_number_parameters 186
_refine_ls_number_reflns 3215
_refine_ls_number_restraints 0
_refine_ls_restrained_S_all 1.024
_refine_ls_R_factor_all 0.0681
_refine_ls_R_factor_gt 0.0501
_refine_ls_shift/su_max 0.002
_refine_ls_shift/su_mean 0.000
_refine_ls_structure_factor_coef Fsqd
_refine_ls_weighting_details 'calc w=1/[\s^2^(Fo^2^)+(0.1011P)^2^+0.0000P] where P=(Fo^2^+2Fc^2^)/3'
_refine_ls_weighting_scheme calc
_refine_ls_wR_factor_gt 0.1310
_refine_ls_wR_factor_ref 0.1413
_reflns_number_gt 2386
_reflns_number_total 3215
_reflns_threshold_expression >2sigma(I)
_cod_data_source_file b610123b.txt
_cod_data_source_block 7b_jh69
_cod_depositor_comments
;
The following automatic conversions were performed:
'_symmetry_cell_setting' value 'Orthorhombic' changed to 'orthorhombic'
according to '/home/saulius/struct/CIF-dictionaries/cif_core.dic'
dictionary named 'cif_core.dic' version 2.4.1 from 2010-06-29.

Automatic conversion script
Id: cif_fix_enum 1527 2010-12-29 10:47:43Z saulius 
;
_cod_original_sg_symbol_H-M P212121
_cod_database_code 7007788

loop_
_symmetry_equiv_pos_as_xyz
'x, y, z'
'-x+1/2, -y, z+1/2'
'-x, y+1/2, -z+1/2'
'x+1/2, -y+1/2, -z'

loop_
_atom_site_label
_atom_site_type_symbol
_atom_site_fract_x
_atom_site_fract_y
_atom_site_fract_z
_atom_site_U_iso_or_equiv
_atom_site_adp_type
_atom_site_occupancy
_atom_site_symmetry_multiplicity
_atom_site_calc_flag
_atom_site_refinement_flags
_atom_site_disorder_assembly
_atom_site_disorder_group
P1 P -0.28716(7) -0.07823(4) -0.14655(3) 0.03825(14) Uani 1 1 d . . .
O1 O -0.1138(2) -0.06482(15) -0.10578(10) 0.0525(4) Uani 1 1 d . . .
C1 C -0.3653(4) -0.21088(19) -0.13183(14) 0.0519(5) Uani 1 1 d . . .
C2 C -0.2110(5) -0.2774(2) -0.1638(2) 0.0777(9) Uani 1 1 d . . .
H2A H -0.2365 -0.3482 -0.1537 0.109 Uiso 1 1 calc R . .
H2B H -0.1027 -0.2587 -0.1370 0.109 Uiso 1 1 calc R . .
H2C H -0.1980 -0.2667 -0.2205 0.109 Uiso 1 1 calc R . .
C3 C -0.5356(5) -0.2406(2) -0.1769(2) 0.0699(8) Uani 1 1 d . . .
H3A H -0.6344 -0.2030 -0.1555 0.098 Uiso 1 1 calc R . .
H3B H -0.5568 -0.3125 -0.1706 0.098 Uiso 1 1 calc R . .
H3C H -0.5221 -0.2249 -0.2329 0.098 Uiso 1 1 calc R . .
C4 C -0.3842(5) -0.2289(3) -0.04071(17) 0.0702(8) Uani 1 1 d . . .
H4A H -0.4066 -0.3000 -0.0308 0.098 Uiso 1 1 calc R . .
H4B H -0.4815 -0.1890 -0.0204 0.098 Uiso 1 1 calc R . .
H4C H -0.2764 -0.2089 -0.0142 0.098 Uiso 1 1 calc R . .
C5 C -0.4483(3) 0.01569(18) -0.11211(11) 0.0407(4) Uani 1 1 d . . .
C6 C -0.4002(3) 0.11918(19) -0.11304(13) 0.0484(5) Uani 1 1 d . . .
C7 C -0.5269(5) 0.1910(2) -0.08817(17) 0.0675(8) Uani 1 1 d . . .
H7 H -0.4963 0.2599 -0.0879 0.088 Uiso 1 1 calc R . .
C8 C -0.6941(5) 0.1631(3) -0.06423(19) 0.0754(9) Uani 1 1 d . . .
H8 H -0.7752 0.2128 -0.0482 0.098 Uiso 1 1 calc R . .
C9 C -0.7427(4) 0.0619(3) -0.06376(16) 0.0683(8) Uani 1 1 d . . .
H9 H -0.8564 0.0426 -0.0479 0.089 Uiso 1 1 calc R . .
C10 C -0.6201(3) -0.0107(2) -0.08715(14) 0.0530(5) Uani 1 1 d . . .
H10 H -0.6526 -0.0792 -0.0863 0.069 Uiso 1 1 calc R . .
C11 C -0.2208(4) 0.1568(2) -0.1396(2) 0.0658(7) Uani 1 1 d . . .
H11A H -0.2216 0.2301 -0.1420 0.092 Uiso 1 1 calc R . .
H11B H -0.1941 0.1297 -0.1918 0.092 Uiso 1 1 calc R . .
H11C H -0.1319 0.1346 -0.1021 0.092 Uiso 1 1 calc R . .
C12 C -0.2854(3) -0.05757(15) -0.25484(10) 0.0394(4) Uani 1 1 d . . .
C13 C -0.1298(3) -0.0588(2) -0.30210(13) 0.0502(5) Uani 1 1 d . . .
C14 C -0.1500(4) -0.0425(3) -0.38468(14) 0.0639(7) Uani 1 1 d . . .
H14 H -0.0493 -0.0428 -0.4171 0.083 Uiso 1 1 calc R . .
C15 C -0.3143(4) -0.0259(2) -0.41970(13) 0.0601(7) Uani 1 1 d . . .
H15 H -0.3229 -0.0159 -0.4748 0.078 Uiso 1 1 calc R . .
C16 C -0.4630(4) -0.02422(19) -0.37339(12) 0.0517(5) Uani 1 1 d . . .
H16 H -0.5737 -0.0130 -0.3967 0.067 Uiso 1 1 calc R . .
C17 C -0.4488(3) -0.03941(19) -0.29110(11) 0.0434(4) Uani 1 1 d . . .
H17 H -0.5509 -0.0374 -0.2596 0.056 Uiso 1 1 calc R . .
C18 C 0.0530(3) -0.0734(3) -0.26976(18) 0.0753(9) Uani 1 1 d . . .
H18A H 0.0572 -0.1352 -0.2387 0.105 Uiso 1 1 calc R . .
H18B H 0.0838 -0.0164 -0.2363 0.105 Uiso 1 1 calc R . .
H18C H 0.1359 -0.0781 -0.3134 0.105 Uiso 1 1 calc R . .

loop_
_atom_site_aniso_label
_atom_site_aniso_U_11
_atom_site_aniso_U_22
_atom_site_aniso_U_33
_atom_site_aniso_U_23
_atom_site_aniso_U_13
_atom_site_aniso_U_12
P1 0.0416(2) 0.0480(3) 0.02519(19) -0.00021(18) -0.00228(18) -0.0004(2)
O1 0.0446(7) 0.0726(11) 0.0404(7) -0.0024(8) -0.0107(6) 0.0002(8)
C1 0.0639(13) 0.0479(11) 0.0438(10) 0.0076(8) -0.0044(10) -0.0020(11)
C2 0.097(2) 0.0536(14) 0.083(2) 0.0043(14) 0.005(2) 0.0150(17)
C3 0.090(2) 0.0529(14) 0.0668(15) 0.0043(12) -0.0212(17) -0.0201(15)
C4 0.0819(19) 0.0765(17) 0.0521(13) 0.0240(13) -0.0070(14) -0.0081(17)
C5 0.0425(9) 0.0555(11) 0.0241(7) -0.0014(7) -0.0002(7) 0.0007(9)
C6 0.0537(12) 0.0557(12) 0.0358(9) -0.0005(9) -0.0052(9) 0.0031(10)
C7 0.085(2) 0.0613(15) 0.0562(14) -0.0082(12) -0.0084(15) 0.0177(15)
C8 0.0717(19) 0.096(2) 0.0587(15) -0.0154(16) 0.0014(15) 0.0326(19)
C9 0.0530(13) 0.105(2) 0.0466(12) -0.0083(14) 0.0074(10) 0.0105(14)
C10 0.0458(10) 0.0757(15) 0.0375(9) -0.0039(10) 0.0038(9) -0.0051(11)
C11 0.0701(16) 0.0516(12) 0.0755(17) 0.0096(12) -0.0012(17) -0.0093(13)
C12 0.0444(9) 0.0465(10) 0.0275(7) -0.0021(6) 0.0008(8) 0.0001(9)
C13 0.0494(11) 0.0659(15) 0.0354(9) -0.0041(9) 0.0100(9) 0.0012(11)
C14 0.0702(15) 0.0864(18) 0.0350(10) -0.0005(12) 0.0176(11) -0.0078(15)
C15 0.0861(19) 0.0674(14) 0.0268(8) 0.0026(9) 0.0047(11) -0.0029(14)
C16 0.0722(14) 0.0543(12) 0.0287(8) 0.0019(8) -0.0084(10) 0.0037(12)
C17 0.0471(10) 0.0544(11) 0.0287(8) 0.0002(8) -0.0015(8) 0.0033(10)
C18 0.0461(12) 0.117(3) 0.0625(16) -0.0080(19) 0.0100(12) 0.0056(17)

loop_
_atom_type_symbol
_atom_type_description
_atom_type_scat_dispersion_real
_atom_type_scat_dispersion_imag
_atom_type_scat_source
C C 0.0033 0.0016 'International Tables Vol C Tables 4.2.6.8 and 6.1.1.4'
H H 0.0000 0.0000 'International Tables Vol C Tables 4.2.6.8 and 6.1.1.4'
O O 0.0106 0.0060 'International Tables Vol C Tables 4.2.6.8 and 6.1.1.4'
P P 0.1023 0.0942 'International Tables Vol C Tables 4.2.6.8 and 6.1.1.4'

loop_
_geom_angle_atom_site_label_1
_geom_angle_atom_site_label_2
_geom_angle_atom_site_label_3
_geom_angle
_geom_angle_site_symmetry_1
_geom_angle_site_symmetry_3
_geom_angle_publ_flag
O1 P1 C5 111.20(10) . . ?
O1 P1 C12 115.46(10) . . ?
C5 P1 C12 102.51(9) . . ?
O1 P1 C1 109.28(11) . . ?
C5 P1 C1 112.40(12) . . ?
C12 P1 C1 105.82(10) . . ?
C3 C1 C4 111.5(3) . . ?
C3 C1 C2 108.3(2) . . ?
C4 C1 C2 108.8(2) . . ?
C3 C1 P1 115.97(18) . . ?
C4 C1 P1 107.67(19) . . ?
C2 C1 P1 104.2(2) . . ?
C10 C5 C6 118.6(2) . . ?
C10 C5 P1 122.81(19) . . ?
C6 C5 P1 118.55(17) . . ?
C7 C6 C5 118.0(3) . . ?
C7 C6 C11 118.5(3) . . ?
C5 C6 C11 123.4(2) . . ?
C8 C7 C6 122.1(3) . . ?
C7 C8 C9 120.2(3) . . ?
C8 C9 C10 119.0(3) . . ?
C9 C10 C5 122.1(3) . . ?
C17 C12 C13 119.51(17) . . ?
C17 C12 P1 116.67(15) . . ?
C13 C12 P1 123.82(16) . . ?
C14 C13 C12 117.2(2) . . ?
C14 C13 C18 118.4(2) . . ?
C12 C13 C18 124.4(2) . . ?
C15 C14 C13 122.3(2) . . ?
C16 C15 C14 119.86(19) . . ?
C15 C16 C17 119.7(2) . . ?
C16 C17 C12 121.4(2) . . ?

loop_
_geom_bond_atom_site_label_1
_geom_bond_atom_site_label_2
_geom_bond_distance
_geom_bond_site_symmetry_2
_geom_bond_publ_flag
P1 O1 1.4802(16) . ?
P1 C5 1.818(2) . ?
P1 C12 1.824(2) . ?
P1 C1 1.849(3) . ?
C1 C3 1.535(4) . ?
C1 C4 1.543(4) . ?
C1 C2 1.545(4) . ?
C5 C10 1.400(3) . ?
C5 C6 1.402(3) . ?
C6 C7 1.401(4) . ?
C6 C11 1.503(4) . ?
C7 C8 1.369(5) . ?
C8 C9 1.373(5) . ?
C9 C10 1.379(4) . ?
C12 C17 1.390(3) . ?
C12 C13 1.410(3) . ?
C13 C14 1.400(3) . ?
C13 C18 1.489(4) . ?
C14 C15 1.383(4) . ?
C15 C16 1.359(4) . ?
C16 C17 1.389(3) . ?

loop_
_cod_related_entry_id
_cod_related_entry_database
_cod_related_entry_code
1 ChemSpider 4417806
